data_4328969
loop_
_publ_author_name
'U. Aydemir'
'C. Candolfi'
'A. Ormeci'
'H. Borrmann'
'U. Burkhardt'
'Y. Oztan'
'N. Oeschler'
'M. Baitinger'
'F. Steglich'
'Yu. Grin'

_publ_contact_author_address
;
Max-Planck-Institut f\"ur Chemische Physik fester Stoffe
N\"othnitzer Str. 40
D-01187 Dresden
Germany
;
_publ_contact_author_email grin@cpfs.mpg.de
_publ_contact_author_fax 49(351)46464000
_publ_contact_author_name 'Yuri Grin'
_publ_contact_author_phone 49(351)46464249
_publ_section_title
;
 Synthesis, Crystal Structure, and Physical Properties of the Type-I
 Clathrate Ba8-\dNix( )ySi46-x-y
;
_journal_name_full 'Inorganic Chemistry'
_journal_page_first 4730
_journal_page_last 4741
_journal_paper_doi 10.1021/ic2027626
_journal_volume 51
_journal_year 2012
_chemical_compound_source 'Prepared by annealing at 1000 # degree C'
_chemical_formula_analytical 'Ba8.00(3) Ni2.62(1) Si42.57(3)'
_chemical_formula_sum 'Ba8 Ni2.6 Si43.3'
_chemical_formula_weight 2467.31
_chemical_melting_point 1373
_space_group_IT_number 223
_symmetry_cell_setting cubic
_symmetry_Int_Tables_number 223
_symmetry_space_group_name_Hall '-P 4n 2 3'
_symmetry_space_group_name_H-M 'P m -3 n'
_cell_angle_alpha 90
_cell_angle_beta 90
_cell_angle_gamma 90
_cell_formula_units_Z 1
_cell_length_a 10.2982(1)
_cell_length_b 10.2982(1)
_cell_length_c 10.2982(1)
_cell_measurement_radiation CuK\a1
_cell_measurement_reflns_used 66
_cell_measurement_temperature 295(2)
_cell_measurement_theta_max 50
_cell_measurement_theta_min 1.5
_cell_measurement_wavelength 1.540598
_cell_volume 1092.154(18)
_computing_cell_refinement WinCSD
_computing_data_collection 'CrystalClear (Rigaku Inc. 2005)'
_computing_data_reduction 'CrystalClear (Rigaku Inc. 2005)'
_computing_publication_material
;
Akselrud, L.G., Zavalii, P.Y., Grin, Yu.N.,                                    
Pecharsky, V.K., Baumgartner, B., W\"olfel, E.
(1993) Materials Science Forum, v.133-136, 335-340  
;
_computing_structure_refinement WinCSD
_computing_structure_solution WinCSD
_diffrn_ambient_temperature 295(2)
_diffrn_detector_area_resol_mean 10.000
_diffrn_measured_fraction_theta_full 0.997
_diffrn_measured_fraction_theta_max 0.997
_diffrn_measurement_device_type 'RIGAKU Spider'
_diffrn_measurement_method omega-scans
_diffrn_radiation_monochromator 'multilayer optics'
_diffrn_radiation_probe x-ray
_diffrn_radiation_type AgK\a
_diffrn_radiation_wavelength 0.56087
_diffrn_reflns_av_R_equivalents 0.0362
_diffrn_reflns_av_sigmaI/netI 0.0194
_diffrn_reflns_limit_h_max 15
_diffrn_reflns_limit_h_min -21
_diffrn_reflns_limit_k_max 12
_diffrn_reflns_limit_k_min -16
_diffrn_reflns_limit_l_max 13
_diffrn_reflns_limit_l_min -18
_diffrn_reflns_number 12994
_diffrn_reflns_theta_full 34.97
_diffrn_reflns_theta_max 34.97
_diffrn_reflns_theta_min 3.82
_diffrn_source 'micro-focus rotating anode'
_exptl_absorpt_coefficient_mu 4.90
_exptl_absorpt_correction_T_max 1.0000
_exptl_absorpt_correction_T_min 0.6761
_exptl_absorpt_correction_type multi-scan
_exptl_crystal_colour metallic-grey
_exptl_crystal_density_diffrn 3.7524
_exptl_crystal_description plate
_exptl_crystal_F_000 1127
_exptl_crystal_size_max 0.055
_exptl_crystal_size_mid 0.035
_exptl_crystal_size_min 0.020
_refine_ls_extinction_coef 0.0000
_refine_ls_extinction_method
;
gaussian isotropic
P.J. Becker, P. Coppens, Acta Crystallogr. A 30 (1974) 129-153
;
_refine_ls_goodness_of_fit_ref 1.91
_refine_ls_matrix_type full
_refine_ls_number_parameters 25
_refine_ls_number_reflns 720
_refine_ls_R_factor_all 0.0546
_refine_ls_R_factor_gt 0.0304
_refine_ls_structure_factor_coef F
_refine_ls_wR_factor_all 0.1268
_refine_ls_wR_factor_ref 0.0517
_reflns_number_gt 720
_reflns_number_total 7595
_reflns_threshold_expression 'F~o~ > 4\s(F~o~)'
_cod_data_source_file ic2027626_si_004.cif
_cod_data_source_block global
_cod_original_cell_volume 1092.15(3)
_cod_original_formula_sum 'Ba8.0 Ni2.6 Si43.3'
_cod_database_code 4328969

loop_
_symmetry_equiv_pos_as_xyz
' x, y, z'
' z, x, y'
' y, z, x'
' x, y, -z'
' z, x, -y'
' y, z, -x'
'-x, y, z'
'-z, x, y'
'-y, z, x'
'-x, y, -z'
'-z, x, -y'
'-y, z, -x'
' 1/2+y, 1/2+x, 1/2+z'
' 1/2+x, 1/2+z, 1/2+y'
' 1/2+z, 1/2+y, 1/2+x'
' 1/2+y, 1/2+x, 1/2-z'
' 1/2+x, 1/2+z, 1/2-y'
' 1/2+z, 1/2+y, 1/2-x'
' 1/2+y, 1/2-x, 1/2+z'
' 1/2+x, 1/2-z, 1/2+y'
' 1/2+z, 1/2-y, 1/2+x'
' 1/2+y, 1/2-x, 1/2-z'
' 1/2+x, 1/2-z, 1/2-y'
' 1/2+z, 1/2-y, 1/2-x'
'-x, -y, -z'
'-z, -x, -y'
'-y, -z, -x'
'-x, -y, z'
'-z, -x, y'
'-y, -z, x'
' x, -y, -z'
' z, -x, -y'
' y, -z, -x'
' x, -y, z'
' z, -x, y'
' y, -z, x'
' 1/2-y, 1/2-x, 1/2-z'
' 1/2-x, 1/2-z, 1/2-y'
' 1/2-z, 1/2-y, 1/2-x'
' 1/2-y, 1/2-x, 1/2+z'
' 1/2-x, 1/2-z, 1/2+y'
' 1/2-z, 1/2-y, 1/2+x'
' 1/2-y, 1/2+x, 1/2-z'
' 1/2-x, 1/2+z, 1/2-y'
' 1/2-z, 1/2+y, 1/2-x'
' 1/2-y, 1/2+x, 1/2+z'
' 1/2-x, 1/2+z, 1/2+y'
' 1/2-z, 1/2+y, 1/2+x'

loop_
_atom_site_aniso_label
_atom_site_aniso_U_11
_atom_site_aniso_U_22
_atom_site_aniso_U_33
_atom_site_aniso_U_12
_atom_site_aniso_U_13
_atom_site_aniso_U_23
Ba1 0.00949(8) 0.00949(8) 0.00949(8) 0.0 0.0 0.0
Ba2 0.0122(5) 0.0145(6) 0.0211(10) 0.0040(6) 0.0 0.0
Ni1 0.0097(4) 0.0080(3) 0.0080(3) 0.0 0.0 0.0
Si2 0.0081(1) 0.0081(1) 0.0081(1) -0.0008(1) -0.0008(1) -0.0008(1)
Si31 0.0095(5) 0.0068(5) 0.0106(5) 0.0 0.0 0.0012(4)
Si32 0.0065(6) 0.0128(7) 0.0098(7) 0.0 0.0 0.0020(6)

loop_
_atom_site_label
_atom_site_fract_x
_atom_site_fract_y
_atom_site_fract_z
_atom_site_thermal_displace_type
_atom_site_U_iso_or_equiv
_atom_site_symmetry_multiplicity
_atom_site_type_symbol
_atom_site_occupancy
Ba1 0 0 0 Uani 0.00949(5) 2 Ba 1.0
Ba2 0.2474(8) 0.5163(3) 0 Uani 0.0159(5) 24 Ba 0.25
Ni1 0.25 0 0.5 Uani 0.0086(2) 6 Ni 0.433
Si1 0.25 0 0.5 Uani 0.0086(2) 6 Si 0.55(1)
Si2 0.18461(6) 0.18461 0.18461 Uani 0.00814(8) 16 Si 1.0
Si31 0 0.3087(2) 0.1164(2) Uani 0.0089(3) 24 Si 0.567(4)
Si32 0 0.3148(2) 0.1279(2) Uani 0.0097(4) 24 Si 0.433

loop_
_atom_type_symbol
_atom_type_description
_atom_type_number_in_cell
_atom_type_scat_dispersion_real
_atom_type_scat_dispersion_imag
_atom_type_scat_source
Ba Ba 8.00 -.646 1.510 International_Tables_Vol_IV_Table_2.3.1
Ni Ni 2.60 .318 .728 International_Tables_Vol_IV_Table_2.3.1
Si Si 43.30 .053 .044 International_Tables_Vol_IV_Table_2.3.1

loop_
_geom_angle_atom_site_label_1
_geom_angle_atom_site_label_2
_geom_angle_atom_site_label_3
_geom_angle
_geom_angle_site_symmetry_1
_geom_angle_site_symmetry_3
_geom_angle_publ_flag
Si32 Ni1 Si32 113.21(7) 2_555 5_556 yes
Si32 Ni1 Si32 107.64(7) 2_555 39_555 yes
Si32 Ni1 Si32 107.64(7) 2_555 45_545 yes
Si32 Ni1 Si31 1.54(6) 2_555 2_555 yes
Si32 Ni1 Si31 111.67(6) 2_555 5_556 yes
Si32 Ni1 Si31 108.37(6) 2_555 39_555 yes
Si32 Ni1 Si31 108.37(6) 2_555 45_545 yes
Si32 Ni1 Si32 107.64(7) 5_556 39_555 yes
Si32 Ni1 Si32 107.64(7) 5_556 45_545 yes
Si32 Ni1 Si31 111.67(6) 5_556 2_555 yes
Si32 Ni1 Si31 1.54(6) 5_556 5_556 yes
Si32 Ni1 Si31 108.37(6) 5_556 39_555 yes
Si32 Ni1 Si31 108.37(6) 5_556 45_545 yes
Si32 Ni1 Si32 113.21(7) 39_555 45_545 yes
Si32 Ni1 Si31 108.37(6) 39_555 2_555 yes
Si32 Ni1 Si31 108.37(6) 39_555 5_556 yes
Si32 Ni1 Si31 1.54(6) 39_555 39_555 yes
Si32 Ni1 Si31 111.67(6) 39_555 45_545 yes
Si32 Ni1 Si31 108.37(6) 45_545 2_555 yes
Si32 Ni1 Si31 108.37(6) 45_545 5_556 yes
Si32 Ni1 Si31 111.67(6) 45_545 39_555 yes
Si32 Ni1 Si31 1.54(6) 45_545 45_545 yes
Si31 Ni1 Si31 110.13(5) 2_555 5_556 yes
Si31 Ni1 Si31 109.14(5) 2_555 39_555 yes
Si31 Ni1 Si31 109.14(5) 2_555 45_545 yes
Si31 Ni1 Si31 109.14(5) 5_556 39_555 yes
Si31 Ni1 Si31 109.14(5) 5_556 45_545 yes
Si31 Ni1 Si31 110.13(5) 39_555 45_545 yes
Si2 Si2 Si31 108.61(4) 37_555 . yes
Si2 Si2 Si31 108.61(4) 37_555 2_555 yes
Si2 Si2 Si31 108.61(4) 37_555 3_555 yes
Si2 Si2 Si32 105.98(5) 37_555 . yes
Si2 Si2 Si32 105.98(5) 37_555 2_555 yes
Si2 Si2 Si32 105.98(5) 37_555 3_555 yes
Si31 Si2 Si31 110.32(5) . 2_555 yes
Si31 Si2 Si31 110.32(5) . 3_555 yes
Si31 Si2 Si32 3.19(6) . . yes
Si31 Si2 Si32 113.18(6) . 2_555 yes
Si31 Si2 Si32 109.95(6) . 3_555 yes
Si31 Si2 Si31 110.32(5) 2_555 3_555 yes
Si31 Si2 Si32 109.95(6) 2_555 . yes
Si31 Si2 Si32 3.19(6) 2_555 2_555 yes
Si31 Si2 Si32 113.18(6) 2_555 3_555 yes
Si31 Si2 Si32 113.18(6) 3_555 . yes
Si31 Si2 Si32 109.95(6) 3_555 2_555 yes
Si31 Si2 Si32 3.19(6) 3_555 3_555 yes
Si32 Si2 Si32 112.72(7) . 2_555 yes
Si32 Si2 Si32 112.72(7) . 3_555 yes
Si32 Si2 Si32 112.72(7) 2_555 3_555 yes
Si2 Si31 Si2 105.00(6) . 7_555 yes
Si2 Si31 Si31 107.03(6) . 4_555 yes
Si2 Si31 Ni1 105.65(5) . 3_555 yes
Si2 Si31 Si32 107.82(7) . 4_555 yes
Si2 Si31 Si31 107.03(6) 7_555 4_555 yes
Si2 Si31 Ni1/ 105.65(5) 7_555 3_555 yes
Si2 Si31 Si32 107.82(7) 7_555 4_555 yes
Si31 Si31 Ni1 124.93(7) 4_555 3_555 yes
Si31 Si31 Si32 1.42(5) 4_555 4_555 yes
Ni1 Si31 Si32 123.51(7) 3_555 4_555 yes
Si2 Si32 Si2 104.85(7) . 7_555 yes
Si2 Si32 Si31 103.27(7) . 4_555 yes
Si2 Si32 Si32 104.09(8) . 4_555 yes
Si2 Si32 Si31 103.27(7) 7_555 4_555 yes
Si2 Si32 Si32 104.09(8) 7_555 4_555 yes
Si31 Si32 Si32 1.42(5) 4_555 4_555 yes

loop_
_geom_bond_atom_site_label_1
_geom_bond_atom_site_label_2
_geom_bond_distance
_geom_bond_site_symmetry_2
_geom_bond_publ_flag
Ba1 Si2 3.2929(6) . yes
Ba1 Si31 3.399(2) . yes
Ba1 Si32 3.500(2) . yes
Ba2 Si31 3.343(6) 25_565 yes
Ba2 Si32 3.354(6) 25_565 yes
Ba2 Si31 3.421(6) 14_554 yes
Ba2 Si32 3.423(6) 14_554 yes
Ba2 Si31 3.536(6) . yes
Ba2 Si31 3.537(6) 20_554 yes
Ba2 Si32 3.541(6) . yes
Ba2 Ni1 3.543(6) 13_554 yes
Ba2 Si32 3.551(6) 20_554 yes
Ba2 Ni1 3.627(6) 3_555 yes
Ba2 Si2 3.676(3) 31_565 yes
Ba2 Si32 3.728(4) 33_565 yes
Ba2 Si2 3.747(2) 43_555 yes
Ba2 Ni1 3.780(6) 2_555 yes
Ba2 Si31 3.834(4) 33_565 yes
Ba2 Si32 3.889(3) 37_555 yes
Ba2 Si2 3.914(2) 37_555 yes
Ba2 Si2 3.963(3) . yes
Ba2 Si31 3.996(2) 37_555 yes
Ba2 Si32 4.060(4) 3_555 yes
Ba2 Si31 4.167(4) 3_555 yes
Ni1 Si32 2.284(2) 2_555 yes
Si1 Si31 2.402(2) 2_555 yes
Si2 Si2 2.3327(8) 37_555 yes
Si2 Si31 2.396(1) . yes
Si2 Si32 2.399(2) . yes
Si31 Si31 2.398(2) 4_555 yes
Si31 Si32 2.517(3) 4_555 yes
Si32 Si32 2.635(3) 4_555 yes
